data_4312071
loop_
_publ_author_name
'Baocheng Han'
'Jianguo Shao'
'Zhongping Ou'
'Tuan D. Phan'
'Jing Shen'
'John L. Bear'
'Karl M. Kadish'

_publ_section_title
;
 Synthesis and Characterization of Nitrosyl Diruthenium Complexes.
 Interaction between NO and CO across the Metal-Metal Bond
;
_journal_name_full 'Inorganic Chemistry'
_journal_page_first 7741
_journal_page_last 7751
_journal_paper_doi 10.1021/ic048983e
_journal_volume 43
_journal_year 2004
_chemical_formula_sum 'C52 H44 N10 O2 Ru2'
_chemical_formula_weight 1043.11
_chemical_name_systematic
; 
 ? 
;
_space_group_IT_number 14
_symmetry_cell_setting monoclinic
_symmetry_space_group_name_Hall '-P 2yn'
_symmetry_space_group_name_H-M 'P 1 21/n 1'
_atom_sites_solution_hydrogens geom
_atom_sites_solution_primary direct
_atom_sites_solution_secondary difmap
_audit_creation_method SHELXL-97
_cell_angle_alpha 90.00
_cell_angle_beta 101.197(3)
_cell_angle_gamma 90.00
_cell_formula_units_Z 4
_cell_length_a 12.1854(19)
_cell_length_b 18.997(3)
_cell_length_c 20.240(3)
_cell_measurement_reflns_used 1487
_cell_measurement_temperature 219(2)
_cell_measurement_theta_max 19.454
_cell_measurement_theta_min 2.314
_cell_volume 4596.1(12)
_computing_structure_refinement 'SHELXL-97 (Sheldrick, 1997)'
_computing_structure_solution 'SHELXS-97 (Sheldrick, 1990)'
_diffrn_ambient_temperature 219(2)
_diffrn_measured_fraction_theta_full 0.937
_diffrn_measured_fraction_theta_max 0.937
_diffrn_radiation_monochromator graphite
_diffrn_radiation_source 'fine-focus sealed tube'
_diffrn_radiation_type MoK\a
_diffrn_radiation_wavelength 0.71073
_diffrn_reflns_av_R_equivalents 0.2449
_diffrn_reflns_av_sigmaI/netI 0.4619
_diffrn_reflns_limit_h_max 7
_diffrn_reflns_limit_h_min -16
_diffrn_reflns_limit_k_max 24
_diffrn_reflns_limit_k_min -24
_diffrn_reflns_limit_l_max 26
_diffrn_reflns_limit_l_min -24
_diffrn_reflns_number 28210
_diffrn_reflns_theta_full 28.05
_diffrn_reflns_theta_max 28.05
_diffrn_reflns_theta_min 1.48
_exptl_absorpt_coefficient_mu 0.711
_exptl_absorpt_correction_T_max 0.9929
_exptl_absorpt_correction_T_min 0.8709
_exptl_crystal_colour brown
_exptl_crystal_density_diffrn 1.507
_exptl_crystal_density_method 'not measured'
_exptl_crystal_description plate
_exptl_crystal_F_000 2120
_exptl_crystal_size_max 0.20
_exptl_crystal_size_mid 0.04
_exptl_crystal_size_min 0.01
_refine_diff_density_max 0.571
_refine_diff_density_min -0.608
_refine_diff_density_rms 0.117
_refine_ls_extinction_coef 0.000009(16)
_refine_ls_extinction_expression Fc^*^=kFc[1+0.001xFc^2^\l^3^/sin(2\q)]^-1/4^
_refine_ls_extinction_method SHELXL
_refine_ls_goodness_of_fit_ref 0.762
_refine_ls_hydrogen_treatment mixed
_refine_ls_matrix_type full
_refine_ls_number_parameters 596
_refine_ls_number_reflns 10441
_refine_ls_number_restraints 0
_refine_ls_restrained_S_all 0.762
_refine_ls_R_factor_all 0.2863
_refine_ls_R_factor_gt 0.0690
_refine_ls_shift/su_max 0.000
_refine_ls_shift/su_mean 0.000
_refine_ls_structure_factor_coef Fsqd
_refine_ls_weighting_details 'calc w=1/[\s^2^(Fo^2^)+(0.0000P)^2^+0.0000P] where P=(Fo^2^+2Fc^2^)/3'
_refine_ls_weighting_scheme calc
_refine_ls_wR_factor_gt 0.0589
_refine_ls_wR_factor_ref 0.0903
_reflns_number_gt 3028
_reflns_number_total 10441
_reflns_threshold_expression >2sigma(I)
_cod_data_source_file ic048983esi20040727_052314.cif
_cod_data_source_block 1
_cod_depositor_comments
;
The following automatic conversions were performed:
'_symmetry_cell_setting' value 'Monoclinic' changed to 'monoclinic'
according to '/home/saulius/struct/CIF-dictionaries/cif_core.dic'
dictionary named 'cif_core.dic' version 2.4.1 from 2010-06-29.

Automatic conversion script
Id: cif_fix_enum 1527 2010-12-29 10:47:43Z saulius 
;
_cod_original_cell_volume 4596.2(13)
_cod_database_code 4312071

loop_
_symmetry_equiv_pos_as_xyz
'x, y, z'
'-x+1/2, y+1/2, -z+1/2'
'-x, -y, -z'
'x-1/2, -y-1/2, z-1/2'

loop_
_atom_site_label
_atom_site_type_symbol
_atom_site_fract_x
_atom_site_fract_y
_atom_site_fract_z
_atom_site_U_iso_or_equiv
_atom_site_adp_type
_atom_site_occupancy
_atom_site_symmetry_multiplicity
_atom_site_calc_flag
_atom_site_refinement_flags
_atom_site_disorder_assembly
_atom_site_disorder_group
Ru1 Ru 0.01601(6) 0.22833(4) 0.19206(3) 0.0237(2) Uani 1 1 d . . .
Ru2 Ru -0.08910(6) 0.22787(5) 0.06548(3) 0.0237(2) Uani 1 1 d . . .
O1 O -0.1902(8) 0.1972(4) -0.0731(4) 0.105(4) Uani 1 1 d . . .
O2 O 0.1447(6) 0.1895(3) 0.3252(3) 0.064(2) Uani 1 1 d . . .
N1 N -0.1573(6) 0.2182(4) -0.0197(4) 0.041(2) Uani 1 1 d . . .
N2 N 0.0933(6) 0.2162(4) 0.2774(3) 0.028(2) Uani 1 1 d . . .
N3 N -0.0463(6) 0.3370(3) 0.0701(4) 0.028(2) Uani 1 1 d . . .
N4 N 0.0984(6) 0.3143(3) 0.1604(4) 0.0225(19) Uani 1 1 d . . .
N5 N -0.2285(5) 0.2526(3) 0.1069(3) 0.024(2) Uani 1 1 d . . .
N6 N -0.1150(6) 0.2952(3) 0.2051(3) 0.025(2) Uani 1 1 d . . .
N7 N -0.1188(6) 0.1216(3) 0.0854(4) 0.0259(19) Uani 1 1 d . . .
N8 N -0.0814(6) 0.1387(3) 0.2010(3) 0.0233(19) Uani 1 1 d . . .
N9 N 0.0677(6) 0.2023(3) 0.0459(3) 0.0244(19) Uani 1 1 d . . .
N10 N 0.1330(6) 0.1658(3) 0.1553(3) 0.0223(18) Uani 1 1 d . . .
C1 C -0.1110(7) 0.3930(4) 0.0334(4) 0.022(2) Uani 1 1 d . . .
C2 C -0.1776(8) 0.3828(5) -0.0289(5) 0.040(3) Uani 1 1 d . . .
H2B H -0.1813 0.3382 -0.0494 0.048 Uiso 1 1 calc R . .
C3 C -0.2381(8) 0.4374(5) -0.0609(5) 0.043(3) Uani 1 1 d . . .
H3A H -0.2851 0.4294 -0.1029 0.051 Uiso 1 1 calc R . .
C4 C -0.2325(9) 0.5048(5) -0.0333(5) 0.048(3) Uani 1 1 d . . .
H4A H -0.2758 0.5419 -0.0553 0.058 Uiso 1 1 calc R . .
C5 C -0.1622(8) 0.5146(5) 0.0264(5) 0.043(3) Uani 1 1 d . . .
H5A H -0.1515 0.5605 0.0439 0.052 Uiso 1 1 calc R . .
C6 C -0.1052(8) 0.4592(4) 0.0629(5) 0.037(3) Uani 1 1 d . . .
H6A H -0.0637 0.4665 0.1066 0.044 Uiso 1 1 calc R . .
C7 C 0.0487(8) 0.3528(4) 0.1096(5) 0.033(3) Uani 1 1 d . . .
H7A H 0.0840 0.3948 0.1010 0.039 Uiso 1 1 calc R . .
C8 C -0.2147(7) 0.2872(4) 0.1645(4) 0.029(2) Uani 1 1 d . . .
H8A H -0.2778 0.3071 0.1775 0.035 Uiso 1 1 calc R . .
C9 C -0.1209(7) 0.1016(4) 0.1463(5) 0.026(2) Uani 1 1 d . . .
H9A H -0.1529 0.0575 0.1519 0.031 Uiso 1 1 calc R . .
C10 C 0.1415(7) 0.1718(4) 0.0917(5) 0.023(2) Uani 1 1 d . . .
H10A H 0.2052 0.1527 0.0786 0.028 Uiso 1 1 calc R . .
C11 C 0.2156(8) 0.3269(4) 0.1819(5) 0.026(2) Uani 1 1 d . . .
C12 C 0.2633(8) 0.3356(4) 0.2493(5) 0.035(3) Uani 1 1 d . . .
H12A H 0.2177 0.3340 0.2818 0.043 Uiso 1 1 calc R . .
C13 C 0.3764(9) 0.3467(5) 0.2694(5) 0.049(3) Uani 1 1 d . . .
H13A H 0.4075 0.3535 0.3153 0.059 Uiso 1 1 calc R . .
C14 C 0.4438(9) 0.3479(5) 0.2221(6) 0.056(3) Uani 1 1 d . . .
H14A H 0.5214 0.3542 0.2361 0.067 Uiso 1 1 calc R . .
C15 C 0.3994(8) 0.3401(4) 0.1551(6) 0.048(3) Uani 1 1 d . . .
H15A H 0.4454 0.3431 0.1229 0.057 Uiso 1 1 calc R . .
C16 C 0.2863(8) 0.3279(4) 0.1353(5) 0.033(3) Uani 1 1 d . . .
H16A H 0.2562 0.3201 0.0895 0.039 Uiso 1 1 calc R . .
C21 C -0.3389(7) 0.2320(5) 0.0786(4) 0.029(2) Uani 1 1 d . . .
C22 C -0.3968(8) 0.1880(4) 0.1134(4) 0.034(3) Uani 1 1 d . . .
H22A H -0.3638 0.1738 0.1573 0.041 Uiso 1 1 calc R . .
C23 C -0.5038(9) 0.1641(5) 0.0849(6) 0.058(3) Uani 1 1 d . . .
H23A H -0.5416 0.1331 0.1090 0.069 Uiso 1 1 calc R . .
C24 C -0.5527(9) 0.1856(6) 0.0226(6) 0.070(4) Uani 1 1 d . . .
H24A H -0.6251 0.1702 0.0033 0.083 Uiso 1 1 calc R . .
C25 C -0.4968(9) 0.2298(6) -0.0124(5) 0.071(4) Uani 1 1 d . . .
H25A H -0.5317 0.2456 -0.0554 0.085 Uiso 1 1 calc R . .
C26 C -0.3901(8) 0.2513(5) 0.0144(5) 0.054(3) Uani 1 1 d . . .
H26A H -0.3514 0.2798 -0.0113 0.064 Uiso 1 1 calc R . .
C31 C -0.1058(8) 0.3551(5) 0.2482(5) 0.029(3) Uani 1 1 d . . .
C32 C -0.1622(8) 0.4180(4) 0.2268(5) 0.035(3) Uani 1 1 d . . .
H32A H -0.2081 0.4214 0.1838 0.042 Uiso 1 1 calc R . .
C33 C -0.1485(8) 0.4753(5) 0.2707(5) 0.042(3) Uani 1 1 d . . .
H33A H -0.1853 0.5177 0.2564 0.050 Uiso 1 1 calc R . .
C34 C -0.0839(9) 0.4721(5) 0.3336(6) 0.052(3) Uani 1 1 d . . .
H34A H -0.0756 0.5116 0.3622 0.063 Uiso 1 1 calc R . .
C35 C -0.0298(8) 0.4083(5) 0.3548(5) 0.043(3) Uani 1 1 d . . .
H35A H 0.0143 0.4048 0.3983 0.052 Uiso 1 1 calc R . .
C36 C -0.0408(8) 0.3510(5) 0.3126(5) 0.041(3) Uani 1 1 d . . .
H36A H -0.0041 0.3087 0.3274 0.049 Uiso 1 1 calc R . .
C41 C -0.1716(8) 0.0752(4) 0.0327(5) 0.026(2) Uani 1 1 d . . .
C42 C -0.1166(8) 0.0589(4) -0.0193(4) 0.030(2) Uani 1 1 d . . .
H42A H -0.0440 0.0762 -0.0181 0.037 Uiso 1 1 calc R . .
C43 C -0.1665(8) 0.0179(4) -0.0722(4) 0.038(3) Uani 1 1 d . . .
H43A H -0.1272 0.0067 -0.1064 0.046 Uiso 1 1 calc R . .
C44 C -0.2749(8) -0.0074(4) -0.0759(5) 0.038(3) Uani 1 1 d . . .
H44A H -0.3109 -0.0332 -0.1136 0.046 Uiso 1 1 calc R . .
C45 C -0.3275(8) 0.0062(4) -0.0237(5) 0.035(3) Uani 1 1 d . . .
H45A H -0.3985 -0.0134 -0.0241 0.042 Uiso 1 1 calc R . .
C46 C -0.2781(8) 0.0485(4) 0.0305(5) 0.029(3) Uani 1 1 d . . .
H46A H -0.3169 0.0588 0.0652 0.034 Uiso 1 1 calc R . .
C51 C -0.0895(7) 0.1076(5) 0.2653(5) 0.029(3) Uani 1 1 d . . .
C52 C -0.1260(7) 0.1504(4) 0.3127(5) 0.035(3) Uani 1 1 d . . .
H52A H -0.1463 0.1975 0.3025 0.041 Uiso 1 1 calc R . .
C53 C -0.1318(9) 0.1217(5) 0.3761(5) 0.055(3) Uani 1 1 d . . .
H53A H -0.1543 0.1504 0.4089 0.065 Uiso 1 1 calc R . .
C54 C -0.1053(8) 0.0533(5) 0.3905(5) 0.054(3) Uani 1 1 d . . .
H54A H -0.1110 0.0348 0.4328 0.064 Uiso 1 1 calc R . .
C55 C -0.0703(8) 0.0110(5) 0.3439(5) 0.047(3) Uani 1 1 d . . .
H55A H -0.0522 -0.0363 0.3543 0.057 Uiso 1 1 calc R . .
C56 C -0.0614(7) 0.0377(4) 0.2811(4) 0.035(3) Uani 1 1 d . . .
H56A H -0.0366 0.0087 0.2494 0.042 Uiso 1 1 calc R . .
C61 C 0.0974(7) 0.2068(4) -0.0200(4) 0.023(2) Uani 1 1 d . . .
C62 C 0.1432(7) 0.1493(5) -0.0496(4) 0.035(3) Uani 1 1 d . . .
H62A H 0.1520 0.1056 -0.0275 0.042 Uiso 1 1 calc R . .
C63 C 0.1752(7) 0.1572(5) -0.1113(5) 0.043(3) Uani 1 1 d . . .
H63A H 0.2070 0.1192 -0.1306 0.051 Uiso 1 1 calc R . .
C64 C 0.1601(7) 0.2215(6) -0.1444(4) 0.048(3) Uani 1 1 d . . .
H64A H 0.1831 0.2273 -0.1858 0.058 Uiso 1 1 calc R . .
C65 C 0.1123(7) 0.2757(6) -0.1172(4) 0.048(3) Uani 1 1 d . . .
H65A H 0.1002 0.3184 -0.1409 0.058 Uiso 1 1 calc R . .
C66 C 0.0805(7) 0.2697(5) -0.0551(4) 0.035(2) Uani 1 1 d . . .
H66A H 0.0477 0.3081 -0.0371 0.042 Uiso 1 1 calc R . .
C71 C 0.2226(8) 0.1290(5) 0.1998(4) 0.025(2) Uani 1 1 d . . .
C72 C 0.3314(8) 0.1545(4) 0.2104(4) 0.036(3) Uani 1 1 d . . .
H72A H 0.3481 0.1976 0.1919 0.043 Uiso 1 1 calc R . .
C73 C 0.4152(9) 0.1140(6) 0.2495(5) 0.060(4) Uani 1 1 d . . .
H73A H 0.4898 0.1296 0.2567 0.071 Uiso 1 1 calc R . .
C74 C 0.3901(10) 0.0520(6) 0.2776(5) 0.065(4) Uani 1 1 d . . .
H74A H 0.4481 0.0247 0.3024 0.078 Uiso 1 1 calc R . .
C75 C 0.2825(10) 0.0291(5) 0.2702(5) 0.052(4) Uani 1 1 d . . .
H75A H 0.2661 -0.0124 0.2915 0.063 Uiso 1 1 calc R . .
C76 C 0.1974(8) 0.0675(4) 0.2310(4) 0.034(3) Uani 1 1 d . . .
H76A H 0.1229 0.0521 0.2255 0.041 Uiso 1 1 calc R . .

loop_
_atom_site_aniso_label
_atom_site_aniso_U_11
_atom_site_aniso_U_22
_atom_site_aniso_U_33
_atom_site_aniso_U_23
_atom_site_aniso_U_13
_atom_site_aniso_U_12
Ru1 0.0247(5) 0.0219(4) 0.0229(5) -0.0030(5) 0.0009(4) 0.0002(5)
Ru2 0.0247(5) 0.0220(4) 0.0228(5) -0.0004(5) 0.0007(4) -0.0006(5)
O1 0.190(10) 0.056(6) 0.047(6) -0.005(4) -0.032(6) 0.023(6)
O2 0.097(7) 0.055(5) 0.027(5) 0.006(4) -0.017(4) 0.030(5)
N1 0.056(6) 0.039(5) 0.024(5) 0.000(5) 0.004(5) 0.002(5)
N2 0.024(5) 0.035(5) 0.025(5) -0.003(4) 0.006(4) -0.002(4)
N3 0.020(5) 0.031(5) 0.032(5) -0.009(4) 0.000(4) -0.014(4)
N4 0.025(5) 0.020(4) 0.023(5) 0.004(3) 0.005(4) 0.002(4)
N5 0.019(4) 0.028(5) 0.023(5) -0.001(3) -0.002(4) 0.004(3)
N6 0.030(5) 0.018(4) 0.022(4) -0.009(3) -0.008(4) -0.002(4)
N7 0.030(5) 0.023(4) 0.024(5) 0.000(4) 0.002(4) 0.004(4)
N8 0.029(5) 0.021(4) 0.018(5) 0.004(4) -0.001(4) -0.002(4)
N9 0.024(5) 0.031(5) 0.015(4) 0.000(3) -0.004(4) -0.004(4)
N10 0.019(5) 0.026(5) 0.019(5) -0.002(4) -0.003(4) -0.003(4)
C1 0.022(6) 0.018(5) 0.027(6) 0.006(4) 0.011(5) 0.008(5)
C2 0.049(8) 0.033(6) 0.034(7) 0.004(5) 0.002(6) 0.001(6)
C3 0.042(8) 0.049(7) 0.034(7) 0.019(6) -0.001(6) -0.006(6)
C4 0.058(9) 0.038(7) 0.044(7) 0.016(6) 0.000(7) 0.009(6)
C5 0.055(8) 0.022(6) 0.052(8) -0.001(5) 0.010(6) 0.007(6)
C6 0.043(7) 0.026(5) 0.039(6) 0.000(5) -0.001(5) -0.007(6)
C7 0.027(7) 0.030(6) 0.041(7) -0.007(5) 0.009(6) -0.002(5)
C8 0.029(6) 0.025(6) 0.041(7) -0.002(5) 0.024(5) 0.004(5)
C9 0.012(6) 0.015(5) 0.051(7) 0.007(5) 0.007(5) -0.003(4)
C10 0.020(6) 0.018(5) 0.032(7) -0.006(5) 0.006(5) 0.005(5)
C11 0.029(7) 0.007(5) 0.039(7) 0.005(4) -0.002(6) -0.007(5)
C12 0.038(7) 0.026(6) 0.041(7) 0.005(5) 0.004(6) -0.004(6)
C13 0.044(8) 0.046(7) 0.045(8) 0.007(6) -0.022(7) -0.014(7)
C14 0.038(8) 0.053(8) 0.070(10) 0.020(7) -0.006(7) -0.008(6)
C15 0.028(7) 0.048(7) 0.066(9) 0.017(6) 0.007(6) -0.009(6)
C16 0.016(6) 0.035(6) 0.045(7) 0.002(5) 0.001(6) 0.003(5)
C21 0.027(6) 0.040(6) 0.021(5) -0.005(5) 0.006(5) 0.012(6)
C22 0.040(7) 0.045(6) 0.020(6) -0.007(5) 0.013(6) -0.002(6)
C23 0.032(8) 0.069(8) 0.076(10) -0.022(7) 0.021(7) -0.018(7)
C24 0.024(8) 0.120(11) 0.064(10) -0.030(8) 0.004(7) -0.006(7)
C25 0.038(7) 0.133(11) 0.029(7) 0.004(8) -0.019(6) 0.001(9)
C26 0.030(6) 0.091(11) 0.038(7) -0.001(6) 0.004(5) 0.004(7)
C31 0.027(7) 0.037(6) 0.026(6) -0.015(5) 0.013(5) -0.012(5)
C32 0.025(7) 0.020(6) 0.059(8) -0.005(5) 0.008(6) 0.007(5)
C33 0.028(7) 0.035(7) 0.067(9) -0.007(6) 0.021(7) -0.001(6)
C34 0.050(9) 0.057(8) 0.056(9) -0.031(7) 0.024(7) -0.004(7)
C35 0.027(7) 0.060(7) 0.038(7) -0.026(6) -0.004(5) 0.005(6)
C36 0.046(8) 0.044(7) 0.035(7) -0.010(5) 0.015(6) -0.001(6)
C41 0.029(7) 0.025(6) 0.023(6) 0.002(4) 0.005(5) 0.006(5)
C42 0.027(6) 0.031(6) 0.036(7) -0.005(5) 0.014(5) -0.004(5)
C43 0.051(8) 0.041(7) 0.023(6) -0.018(5) 0.009(6) 0.002(6)
C44 0.042(8) 0.030(6) 0.036(7) -0.005(5) -0.007(6) -0.010(6)
C45 0.021(6) 0.036(6) 0.048(7) 0.001(5) 0.008(6) -0.003(5)
C46 0.035(7) 0.023(6) 0.030(6) -0.005(5) 0.014(6) 0.000(5)
C51 0.014(6) 0.034(6) 0.037(7) -0.012(5) -0.006(5) -0.011(5)
C52 0.038(7) 0.030(6) 0.038(7) -0.001(5) 0.014(6) 0.003(5)
C53 0.070(9) 0.057(8) 0.045(8) 0.001(6) 0.031(7) -0.001(7)
C54 0.068(9) 0.068(8) 0.033(7) 0.013(6) 0.030(6) -0.007(7)
C55 0.040(8) 0.062(8) 0.041(8) 0.019(6) 0.014(6) -0.001(6)
C56 0.030(7) 0.040(6) 0.038(7) 0.012(5) 0.016(5) 0.005(5)
C61 0.013(5) 0.023(6) 0.030(6) -0.001(4) -0.005(5) -0.009(4)
C62 0.033(7) 0.045(6) 0.024(6) 0.002(5) -0.002(5) 0.007(5)
C63 0.033(7) 0.061(8) 0.037(7) -0.007(6) 0.013(6) 0.006(6)
C64 0.031(6) 0.082(8) 0.031(6) 0.002(7) 0.004(5) -0.011(8)
C65 0.061(8) 0.042(6) 0.039(6) 0.017(6) 0.003(6) -0.009(7)
C66 0.049(6) 0.037(5) 0.018(5) 0.006(6) 0.003(5) -0.002(7)
C71 0.027(7) 0.031(6) 0.015(6) -0.004(4) -0.001(5) 0.007(5)
C72 0.033(7) 0.027(6) 0.047(7) 0.001(5) 0.006(6) 0.001(6)
C73 0.035(8) 0.070(9) 0.064(9) 0.009(7) -0.012(7) 0.016(7)
C74 0.066(10) 0.067(9) 0.052(8) 0.004(7) -0.014(8) 0.043(9)
C75 0.087(11) 0.039(7) 0.036(8) 0.017(6) 0.023(8) 0.023(8)
C76 0.042(7) 0.031(6) 0.029(6) 0.006(5) 0.005(6) 0.006(6)

loop_
_atom_type_symbol
_atom_type_description
_atom_type_scat_dispersion_real
_atom_type_scat_dispersion_imag
_atom_type_scat_source
C C 0.0033 0.0016 'International Tables Vol C Tables 4.2.6.8 and 6.1.1.4'
H H 0.0000 0.0000 'International Tables Vol C Tables 4.2.6.8 and 6.1.1.4'
N N 0.0061 0.0033 'International Tables Vol C Tables 4.2.6.8 and 6.1.1.4'
O O 0.0106 0.0060 'International Tables Vol C Tables 4.2.6.8 and 6.1.1.4'
Ru Ru -1.2594 0.8363 'International Tables Vol C Tables 4.2.6.8 and 6.1.1.4'

loop_
_geom_angle_atom_site_label_1
_geom_angle_atom_site_label_2
_geom_angle_atom_site_label_3
_geom_angle
_geom_angle_site_symmetry_1
_geom_angle_site_symmetry_3
_geom_angle_publ_flag
N2 Ru1 N4 101.6(3) . . ?
N2 Ru1 N6 103.0(3) . . ?
N4 Ru1 N6 89.3(3) . . ?
N2 Ru1 N10 90.2(3) . . ?
N4 Ru1 N10 86.2(3) . . ?
N6 Ru1 N10 166.7(3) . . ?
N2 Ru1 N8 90.7(3) . . ?
N4 Ru1 N8 167.2(3) . . ?
N6 Ru1 N8 91.3(3) . . ?
N10 Ru1 N8 90.3(2) . . ?
N2 Ru1 Ru2 172.1(2) . . ?
N4 Ru1 Ru2 82.8(2) . . ?
N6 Ru1 Ru2 83.48(18) . . ?
N10 Ru1 Ru2 83.60(19) . . ?
N8 Ru1 Ru2 84.57(19) . . ?
N1 Ru2 N9 93.7(3) . . ?
N1 Ru2 N5 98.6(3) . . ?
N9 Ru2 N5 167.6(3) . . ?
N1 Ru2 N7 91.2(3) . . ?
N9 Ru2 N7 90.6(2) . . ?
N5 Ru2 N7 87.5(3) . . ?
N1 Ru2 N3 102.0(3) . . ?
N9 Ru2 N3 90.5(2) . . ?
N5 Ru2 N3 88.6(3) . . ?
N7 Ru2 N3 166.6(3) . . ?
N1 Ru2 Ru1 174.2(3) . . ?
N9 Ru2 Ru1 83.99(18) . . ?
N5 Ru2 Ru1 83.62(17) . . ?
N7 Ru2 Ru1 83.5(2) . . ?
N3 Ru2 Ru1 83.4(2) . . ?
O1 N1 Ru2 164.5(8) . . ?
O2 N2 Ru1 160.8(7) . . ?
C7 N3 C1 118.5(7) . . ?
C7 N3 Ru2 115.4(6) . . ?
C1 N3 Ru2 126.0(5) . . ?
C7 N4 C11 115.4(7) . . ?
C7 N4 Ru1 120.1(6) . . ?
C11 N4 Ru1 123.3(6) . . ?
C8 N5 C21 116.4(7) . . ?
C8 N5 Ru2 119.4(6) . . ?
C21 N5 Ru2 124.1(5) . . ?
C8 N6 C31 114.9(7) . . ?
C8 N6 Ru1 118.5(5) . . ?
C31 N6 Ru1 126.1(6) . . ?
C9 N7 C41 115.9(7) . . ?
C9 N7 Ru2 120.0(6) . . ?
C41 N7 Ru2 121.1(6) . . ?
C9 N8 C51 117.2(7) . . ?
C9 N8 Ru1 118.6(6) . . ?
C51 N8 Ru1 123.1(5) . . ?
C10 N9 C61 114.9(7) . . ?
C10 N9 Ru2 120.2(6) . . ?
C61 N9 Ru2 124.3(5) . . ?
C10 N10 C71 117.1(7) . . ?
C10 N10 Ru1 119.1(6) . . ?
C71 N10 Ru1 122.2(5) . . ?
C2 C1 C6 119.7(9) . . ?
C2 C1 N3 122.4(8) . . ?
C6 C1 N3 117.9(8) . . ?
C3 C2 C1 119.8(9) . . ?
C2 C3 C4 121.9(10) . . ?
C5 C4 C3 117.3(9) . . ?
C4 C5 C6 122.3(9) . . ?
C1 C6 C5 118.5(9) . . ?
N3 C7 N4 124.9(9) . . ?
N5 C8 N6 123.0(8) . . ?
N7 C9 N8 124.7(8) . . ?
N9 C10 N10 124.2(8) . . ?
C12 C11 C16 117.9(9) . . ?
C12 C11 N4 121.6(9) . . ?
C16 C11 N4 120.5(9) . . ?
C13 C12 C11 121.0(10) . . ?
C12 C13 C14 119.7(11) . . ?
C15 C14 C13 120.9(11) . . ?
C14 C15 C16 119.1(10) . . ?
C15 C16 C11 121.3(9) . . ?
C22 C21 C26 117.5(9) . . ?
C22 C21 N5 120.4(8) . . ?
C26 C21 N5 122.0(9) . . ?
C21 C22 C23 121.2(9) . . ?
C24 C23 C22 119.7(11) . . ?
C23 C24 C25 119.9(11) . . ?
C24 C25 C26 120.6(10) . . ?
C25 C26 C21 121.1(10) . . ?
C36 C31 C32 119.5(9) . . ?
C36 C31 N6 119.5(9) . . ?
C32 C31 N6 121.0(9) . . ?
C33 C32 C31 118.4(9) . . ?
C34 C33 C32 122.5(10) . . ?
C33 C34 C35 118.4(10) . . ?
C36 C35 C34 120.6(10) . . ?
C35 C36 C31 120.5(9) . . ?
C46 C41 C42 118.8(9) . . ?
C46 C41 N7 122.0(8) . . ?
C42 C41 N7 119.2(9) . . ?
C43 C42 C41 121.0(9) . . ?
C42 C43 C44 120.7(9) . . ?
C45 C44 C43 118.4(9) . . ?
C44 C45 C46 121.4(9) . . ?
C41 C46 C45 119.5(9) . . ?
C56 C51 C52 119.8(9) . . ?
C56 C51 N8 122.6(8) . . ?
C52 C51 N8 117.7(8) . . ?
C51 C52 C53 118.6(9) . . ?
C54 C53 C52 121.0(9) . . ?
C53 C54 C55 120.4(9) . . ?
C54 C55 C56 120.4(10) . . ?
C51 C56 C55 119.8(9) . . ?
C66 C61 C62 118.8(8) . . ?
C66 C61 N9 118.9(7) . . ?
C62 C61 N9 122.3(7) . . ?
C63 C62 C61 120.1(9) . . ?
C62 C63 C64 119.7(9) . . ?
C65 C64 C63 120.1(9) . . ?
C64 C65 C66 121.6(10) . . ?
C61 C66 C65 119.6(9) . . ?
C72 C71 C76 120.7(9) . . ?
C72 C71 N10 120.7(8) . . ?
C76 C71 N10 118.7(9) . . ?
C71 C72 C73 118.0(9) . . ?
C74 C73 C72 120.7(11) . . ?
C75 C74 C73 121.2(11) . . ?
C74 C75 C76 119.5(10) . . ?
C75 C76 C71 119.8(10) . . ?

loop_
_geom_bond_atom_site_label_1
_geom_bond_atom_site_label_2
_geom_bond_distance
_geom_bond_site_symmetry_2
_geom_bond_publ_flag
Ru1 N2 1.815(7) . ?
Ru1 N4 2.083(7) . ?
Ru1 N6 2.096(7) . ?
Ru1 N10 2.100(7) . ?
Ru1 N8 2.104(6) . ?
Ru1 Ru2 2.6325(10) . ?
Ru2 N1 1.771(7) . ?
Ru2 N9 2.082(7) . ?
Ru2 N5 2.089(7) . ?
Ru2 N7 2.103(6) . ?
Ru2 N3 2.136(6) . ?
O1 N1 1.150(8) . ?
O2 N2 1.161(7) . ?
N3 C7 1.307(10) . ?
N3 C1 1.442(9) . ?
N4 C7 1.309(10) . ?
N4 C11 1.429(10) . ?
N5 C8 1.321(9) . ?
N5 C21 1.411(9) . ?
N6 C8 1.337(10) . ?
N6 C31 1.426(9) . ?
N7 C9 1.295(9) . ?
N7 C41 1.436(10) . ?
N8 C9 1.323(9) . ?
N8 C51 1.450(10) . ?
N9 C10 1.297(9) . ?
N9 C61 1.451(9) . ?
N10 C10 1.316(9) . ?
N10 C71 1.453(10) . ?
C1 C2 1.374(11) . ?
C1 C6 1.390(10) . ?
C2 C3 1.363(10) . ?
C3 C4 1.393(11) . ?
C4 C5 1.352(12) . ?
C5 C6 1.391(10) . ?
C11 C12 1.386(11) . ?
C11 C16 1.396(11) . ?
C12 C13 1.375(12) . ?
C13 C14 1.378(12) . ?
C14 C15 1.368(12) . ?
C15 C16 1.378(11) . ?
C21 C22 1.373(10) . ?
C21 C26 1.377(10) . ?
C22 C23 1.395(12) . ?
C23 C24 1.350(13) . ?
C24 C25 1.363(12) . ?
C25 C26 1.370(11) . ?
C31 C36 1.389(11) . ?
C31 C32 1.405(10) . ?
C32 C33 1.395(11) . ?
C33 C34 1.362(12) . ?
C34 C35 1.406(11) . ?
C35 C36 1.374(10) . ?
C41 C46 1.386(11) . ?
C41 C42 1.388(10) . ?
C42 C43 1.367(10) . ?
C43 C44 1.395(11) . ?
C44 C45 1.363(11) . ?
C45 C46 1.399(11) . ?
C51 C56 1.391(10) . ?
C51 C52 1.395(10) . ?
C52 C53 1.409(11) . ?
C53 C54 1.358(11) . ?
C54 C55 1.368(11) . ?
C55 C56 1.393(10) . ?
C61 C66 1.386(9) . ?
C61 C62 1.412(10) . ?
C62 C63 1.386(10) . ?
C63 C64 1.388(11) . ?
C64 C65 1.352(11) . ?
C65 C66 1.389(10) . ?
C71 C72 1.388(11) . ?
C71 C76 1.390(10) . ?
C72 C73 1.394(11) . ?
C73 C74 1.369(12) . ?
C74 C75 1.361(13) . ?
C75 C76 1.384(11) . ?
